data_7048241
loop_
_publ_author_name
'Foreman, Mark R St-J'
'Hill, Anthony F.'
'Ma, Chenxi'
'Tshabang, Never'
'White, Andrew J. P.'

_publ_section_title
;
 Synthesis and ligand substitution reactions of
 \k<sup>4</sup>-B,S,S',S''-ruthenaboratranes.
;
_journal_issue 1
_journal_name_full 'Dalton transactions (Cambridge, England : 2003)'
_journal_page_first 209
_journal_page_last 219
_journal_paper_doi 10.1039/c8dt04278k
_journal_volume 48
_journal_year 2018
_chemical_formula_moiety 'C31 H48 B N6 O P Ru S3, C H2 Cl2'
_chemical_formula_sum 'C32 H50 B Cl2 N6 O P Ru S3'
_chemical_formula_weight 844.75
_chemical_properties_physical Heat-sensitive,Light-sensitive
_space_group_IT_number 2
_space_group_name_Hall '-P 1'
_space_group_name_H-M_alt 'P -1'
_symmetry_cell_setting triclinic
_symmetry_space_group_name_Hall '-P 1'
_symmetry_space_group_name_H-M 'P -1'
_atom_sites_solution_hydrogens difmap
_atom_sites_solution_primary other
_audit_creation_date 2018-02-18
_audit_creation_method CRYSTALS_ver_14.61
_audit_update_record
;
2018-10-19 deposited with the CCDC.
2018-11-26 downloaded from the CCDC.
;
_cell_angle_alpha 82.893(3)
_cell_angle_beta 81.948(3)
_cell_angle_gamma 75.012(4)
_cell_formula_units_Z 2
_cell_length_a 11.5008(5)
_cell_length_b 12.1448(5)
_cell_length_c 14.2700(4)
_cell_measurement_reflns_used 11922
_cell_measurement_temperature 150
_cell_measurement_theta_max 74
_cell_measurement_theta_min 5
_cell_volume 1898.38(13)
_computing_cell_refinement 'CrysAlisPro, (Agilent, 2011)'
_computing_data_collection 'SuperNova, (Oxford Diffraction, 2010)'
_computing_data_reduction 'CrysAlisPro, (Agilent, 2011)'
_computing_molecular_graphics 'CAMERON (Watkin et al., 1996)'
_computing_publication_material 'CRYSTALS (Betteridge et al., 2003)'
_computing_structure_refinement 'CRYSTALS (Betteridge et al., 2003)'
_computing_structure_solution 'Superflip (Palatinus & Chapuis, 2007)'
_diffrn_ambient_temperature 150
_diffrn_measured_fraction_theta_full 0.998
_diffrn_measured_fraction_theta_max 0.990
_diffrn_measurement_device Area
_diffrn_measurement_device_type 'Oxford Diffraction SuperNova'
_diffrn_measurement_method '\f & \w scans'
_diffrn_radiation_monochromator graphite
_diffrn_radiation_type 'Cu K\a'
_diffrn_radiation_wavelength 1.54180
_diffrn_reflns_av_R_equivalents 0.047
_diffrn_reflns_av_sigmaI/netI 0.0731
_diffrn_reflns_limit_h_max 14
_diffrn_reflns_limit_h_min -14
_diffrn_reflns_limit_k_max 15
_diffrn_reflns_limit_k_min -15
_diffrn_reflns_limit_l_max 17
_diffrn_reflns_limit_l_min -15
_diffrn_reflns_number 31093
_diffrn_reflns_theta_full 72.677
_diffrn_reflns_theta_max 74.160
_diffrn_reflns_theta_min 3.784
_diffrn_standards_number 0
_exptl_absorpt_coefficient_mu 6.855
_exptl_absorpt_correction_T_max 0.75
_exptl_absorpt_correction_T_min 0.53
_exptl_absorpt_correction_type multi-scan
_exptl_absorpt_process_details 'CrysAlisPro, (Agilent, 2011)'
_exptl_crystal_colour colourless
_exptl_crystal_density_diffrn 1.478
_exptl_crystal_density_method 'not measured'
_exptl_crystal_description needle
_exptl_crystal_F_000 876
_exptl_crystal_size_max 0.284
_exptl_crystal_size_mid 0.060
_exptl_crystal_size_min 0.042
_refine_diff_density_max 1.04
_refine_diff_density_min -1.39
_refine_ls_extinction_method None
_refine_ls_goodness_of_fit_ref 0.9866
_refine_ls_hydrogen_treatment constr
_refine_ls_matrix_type full
_refine_ls_number_parameters 442
_refine_ls_number_reflns 7649
_refine_ls_number_restraints 0
_refine_ls_R_factor_all 0.0455
_refine_ls_R_factor_gt 0.0407
_refine_ls_shift/su_max 0.0015837
_refine_ls_shift/su_mean 0.0000678
_refine_ls_structure_factor_coef Fsqd
_refine_ls_weighting_details
;
 Method= Modified Sheldrick 
 w=1/[\s^2^(F^2^) + ( 0.06P)^2^ + 3.45P] 
 ,where P=(max(Fo^2^,0) + 2Fc^2^)/3 
;
_refine_ls_weighting_scheme calc
_refine_ls_wR_factor_all 0.1060
_refine_ls_wR_factor_gt 0.1021
_refine_ls_wR_factor_ref 0.1060
_reflns_limit_h_max 14
_reflns_limit_h_min -14
_reflns_limit_k_max 15
_reflns_limit_k_min -14
_reflns_limit_l_max 17
_reflns_limit_l_min 0
_reflns_number_gt 6878
_reflns_number_total 7649
_reflns_threshold_expression I>2.0\s(I)
_oxford_diffrn_Wilson_B_factor 1.77
_oxford_diffrn_Wilson_scale 0.03
_oxford_refine_ls_r_factor_ref 0.0455
_oxford_refine_ls_scale 4.28(5)
_oxford_reflns_number_all 7649
_oxford_reflns_threshold_expression_ref I>-10.0\s(I)
_oxford_structure_analysis_title 'xcalibur in C:\Users\Kathy\Docu At 13: 6 on '
_cod_data_source_file c8dt04278k2.cif
_cod_data_source_block Compound_1g
_cod_depositor_comments
;
The following automatic conversions were performed:

'_atom_sites_solution_primary' value 'Other' changed to 'other'
according to
/home/data/users/saulius/crontab/automatic-downloads/rss-feeds/RSC/lib/dictionaries/cif_core.dic
dictionary named 'cif_core.dic' version 2.4.2 from 2011-04-26.

Automatic conversion script
Id: cif_fix_values 4973 2017-02-22 13:04:09Z antanas 

 Adding full bibliography for 7048239--7048243.cif.
;
_cod_original_cell_volume 1898.38(5)
_cod_original_sg_symbol_H-M 'P -1 '
_cod_database_code 7048241

loop_
_symmetry_equiv_pos_as_xyz
x,y,z
-x,-y,-z

loop_
_atom_site_label
_atom_site_type_symbol
_atom_site_fract_x
_atom_site_fract_y
_atom_site_fract_z
_atom_site_U_iso_or_equiv
_atom_site_occupancy
_atom_site_adp_type
_atom_site_refinement_flags_posn
B1 B 0.8617(3) 0.4793(3) 0.8025(3) 0.0230 1.0000 Uani .
Ru1 Ru 0.83949(2) 0.308983(18) 0.794113(16) 0.0189 1.0000 Uani .
S1 S 1.05815(7) 0.26738(6) 0.76615(5) 0.0229 1.0000 Uani .
S2 S 0.82750(7) 0.36836(7) 0.62149(6) 0.0255 1.0000 Uani .
S3 S 0.62774(7) 0.39948(7) 0.82931(6) 0.0260 1.0000 Uani .
P1 P 0.81944(7) 0.11492(6) 0.77178(5) 0.0199 1.0000 Uani .
N1 N 0.9846(3) 0.4723(2) 0.8413(2) 0.0259 1.0000 Uani .
N2 N 1.1811(3) 0.4005(3) 0.8374(2) 0.0307 1.0000 Uani .
N3 N 0.8700(3) 0.5442(2) 0.7007(2) 0.0272 1.0000 Uani .
N4 N 0.8607(3) 0.5792(3) 0.5472(2) 0.0334 1.0000 Uani .
N5 N 0.7505(3) 0.5522(2) 0.8619(2) 0.0277 1.0000 Uani .
N6 N 0.5539(3) 0.6106(3) 0.8989(2) 0.0324 1.0000 Uani .
C1 C 0.8537(3) 0.2881(3) 0.9218(2) 0.0243 1.0000 Uani .
C2 C 1.0768(3) 0.3825(3) 0.8170(2) 0.0251 1.0000 Uani .
C3 C 1.0339(3) 0.5484(3) 0.8788(3) 0.0333 1.0000 Uani .
C4 C 1.1535(4) 0.5046(4) 0.8768(3) 0.0385 1.0000 Uani .
C5 C 1.3012(3) 0.3239(4) 0.8214(3) 0.0406 1.0000 Uani .
C6 C 0.8527(3) 0.5014(3) 0.6229(2) 0.0261 1.0000 Uani .
C7 C 0.8911(4) 0.6519(3) 0.6722(3) 0.0396 1.0000 Uani .
C8 C 0.8839(4) 0.6737(3) 0.5787(3) 0.0426 1.0000 Uani .
C9 C 0.8404(4) 0.5664(4) 0.4511(3) 0.0401 1.0000 Uani .
C10 C 0.6436(3) 0.5243(3) 0.8645(2) 0.0259 1.0000 Uani .
C11 C 0.7259(4) 0.6596(3) 0.8948(3) 0.0383 1.0000 Uani .
C12 C 0.6056(4) 0.6958(3) 0.9177(3) 0.0420 1.0000 Uani .
C13 C 0.4250(3) 0.6165(4) 0.9060(3) 0.0374 1.0000 Uani .
C21 C 0.7109(3) 0.1026(3) 0.6893(3) 0.0292 1.0000 Uani .
C22 C 0.6025(3) 0.2068(3) 0.6862(3) 0.0331 1.0000 Uani .
C23 C 0.5234(4) 0.2045(4) 0.6100(3) 0.0402 1.0000 Uani .
C24 C 0.4804(4) 0.0944(4) 0.6217(3) 0.0473 1.0000 Uani .
C25 C 0.5855(5) -0.0086(5) 0.6256(4) 0.0589 1.0000 Uani .
C26 C 0.6661(4) -0.0075(3) 0.7015(3) 0.0422 1.0000 Uani .
C27 C 0.7792(3) 0.0282(3) 0.8831(2) 0.0301 1.0000 Uani .
C28 C 0.6609(4) 0.0890(3) 0.9385(3) 0.0376 1.0000 Uani .
C29 C 0.6296(4) 0.0169(4) 1.0310(3) 0.0501 1.0000 Uani .
C30 C 0.7302(5) -0.0121(4) 1.0916(3) 0.0521 1.0000 Uani .
C31 C 0.8452(4) -0.0762(4) 1.0371(3) 0.0461 1.0000 Uani .
C32 C 0.8794(4) -0.0049(3) 0.9457(3) 0.0383 1.0000 Uani .
C33 C 0.9672(3) 0.0220(3) 0.7254(2) 0.0263 1.0000 Uani .
C34 C 0.9816(4) -0.1059(3) 0.7261(3) 0.0386 1.0000 Uani .
C35 C 1.1179(4) -0.1662(4) 0.7060(3) 0.0466 1.0000 Uani .
C36 C 1.1723(4) -0.1194(4) 0.6110(4) 0.0517 1.0000 Uani .
C37 C 1.1495(4) 0.0088(4) 0.6024(4) 0.0510 1.0000 Uani .
C38 C 1.0151(3) 0.0676(3) 0.6263(3) 0.0334 1.0000 Uani .
C101 C 0.5252(4) 0.5642(4) 0.6144(4) 0.0480 1.0000 Uani .
O1 O 0.8628(2) 0.2816(2) 1.00148(18) 0.0338 1.0000 Uani .
Cl101 Cl 0.5615(10) 0.6809(11) 0.6468(7) 0.0442 0.5000 Uani .
Cl102 Cl 0.5503(13) 0.6940(13) 0.6495(10) 0.0742 0.5000 Uani .
Cl103 Cl 0.3739(12) 0.5622(13) 0.6421(8) 0.0580 0.5000 Uani .
Cl104 Cl 0.3692(15) 0.5756(15) 0.6263(10) 0.0904 0.5000 Uani .
H31 H 0.9897 0.6193 0.9018 0.0393 1.0000 Uiso R
H41 H 1.2093 0.5383 0.8990 0.0457 1.0000 Uiso R
H51 H 1.3595 0.3562 0.8415 0.0490 1.0000 Uiso R
H52 H 1.3203 0.3133 0.7557 0.0490 1.0000 Uiso R
H53 H 1.3020 0.2521 0.8568 0.0490 1.0000 Uiso R
H71 H 0.9066 0.7017 0.7127 0.0476 1.0000 Uiso R
H81 H 0.8938 0.7414 0.5408 0.0501 1.0000 Uiso R
H92 H 0.8969 0.5002 0.4290 0.0470 1.0000 Uiso R
H91 H 0.8511 0.6320 0.4105 0.0470 1.0000 Uiso R
H93 H 0.7604 0.5584 0.4511 0.0470 1.0000 Uiso R
H111 H 0.7844 0.7007 0.8997 0.0443 1.0000 Uiso R
H121 H 0.5639 0.7663 0.9425 0.0498 1.0000 Uiso R
H131 H 0.4027 0.6159 0.8445 0.0452 1.0000 Uiso R
H133 H 0.4078 0.5526 0.9457 0.0452 1.0000 Uiso R
H132 H 0.3803 0.6852 0.9324 0.0452 1.0000 Uiso R
H211 H 0.7540 0.1038 0.6275 0.0344 1.0000 Uiso R
H222 H 0.5548 0.2079 0.7462 0.0391 1.0000 Uiso R
H221 H 0.6320 0.2740 0.6738 0.0391 1.0000 Uiso R
H231 H 0.5689 0.2100 0.5494 0.0483 1.0000 Uiso R
H232 H 0.4548 0.2678 0.6138 0.0483 1.0000 Uiso R
H241 H 0.4282 0.0926 0.6794 0.0556 1.0000 Uiso R
H242 H 0.4374 0.0929 0.5699 0.0556 1.0000 Uiso R
H252 H 0.6335 -0.0107 0.5656 0.0698 1.0000 Uiso R
H251 H 0.5555 -0.0754 0.6385 0.0698 1.0000 Uiso R
H261 H 0.7342 -0.0715 0.6987 0.0505 1.0000 Uiso R
H262 H 0.6199 -0.0115 0.7619 0.0505 1.0000 Uiso R
H271 H 0.7674 -0.0406 0.8653 0.0358 1.0000 Uiso R
H281 H 0.5971 0.1021 0.8996 0.0463 1.0000 Uiso R
H282 H 0.6692 0.1602 0.9540 0.0463 1.0000 Uiso R
H292 H 0.5585 0.0590 1.0652 0.0590 1.0000 Uiso R
H291 H 0.6156 -0.0520 1.0153 0.0590 1.0000 Uiso R
H301 H 0.7103 -0.0585 1.1472 0.0608 1.0000 Uiso R
H302 H 0.7430 0.0564 1.1093 0.0608 1.0000 Uiso R
H311 H 0.8321 -0.1451 1.0204 0.0549 1.0000 Uiso R
H312 H 0.9096 -0.0940 1.0758 0.0549 1.0000 Uiso R
H322 H 0.8948 0.0629 0.9624 0.0454 1.0000 Uiso R
H321 H 0.9503 -0.0480 0.9120 0.0454 1.0000 Uiso R
H331 H 1.0232 0.0288 0.7662 0.0317 1.0000 Uiso R
H342 H 0.9495 -0.1350 0.7863 0.0458 1.0000 Uiso R
H341 H 0.9392 -0.1196 0.6780 0.0458 1.0000 Uiso R
H351 H 1.1268 -0.2461 0.7055 0.0549 1.0000 Uiso R
H352 H 1.1596 -0.1530 0.7549 0.0549 1.0000 Uiso R
H361 H 1.1365 -0.1401 0.5618 0.0625 1.0000 Uiso R
H362 H 1.2572 -0.1519 0.6034 0.0625 1.0000 Uiso R
H372 H 1.1943 0.0289 0.6459 0.0614 1.0000 Uiso R
H371 H 1.1762 0.0350 0.5395 0.0614 1.0000 Uiso R
H381 H 0.9703 0.0522 0.5805 0.0397 1.0000 Uiso R
H382 H 1.0055 0.1479 0.6246 0.0397 1.0000 Uiso R
H1011 H 0.5583 0.5045 0.6587 0.0500 1.0000 Uiso R
H1012 H 0.5519 0.5645 0.5489 0.0500 1.0000 Uiso R

loop_
_atom_site_aniso_label
_atom_site_aniso_U_11
_atom_site_aniso_U_22
_atom_site_aniso_U_33
_atom_site_aniso_U_23
_atom_site_aniso_U_13
_atom_site_aniso_U_12
B1 0.0198(16) 0.0162(15) 0.0349(19) -0.0009(13) -0.0032(14) -0.0082(13)
Ru1 0.01919(12) 0.01507(12) 0.02395(13) 0.00063(8) -0.00217(8) -0.00825(8)
S1 0.0212(3) 0.0200(3) 0.0270(4) 0.0008(3) -0.0020(3) -0.0061(3)
S2 0.0305(4) 0.0222(4) 0.0260(4) 0.0037(3) -0.0065(3) -0.0113(3)
S3 0.0189(4) 0.0229(4) 0.0380(4) -0.0032(3) -0.0023(3) -0.0086(3)
P1 0.0221(4) 0.0155(3) 0.0237(4) 0.0004(3) -0.0016(3) -0.0087(3)
N1 0.0237(14) 0.0228(13) 0.0347(15) -0.0049(11) -0.0033(11) -0.0106(11)
N2 0.0208(14) 0.0326(15) 0.0411(17) -0.0040(13) -0.0054(12) -0.0093(12)
N3 0.0286(14) 0.0183(13) 0.0370(16) 0.0033(11) -0.0040(12) -0.0125(11)
N4 0.0331(16) 0.0314(15) 0.0353(16) 0.0122(13) -0.0036(12) -0.0142(13)
N5 0.0242(14) 0.0211(13) 0.0396(16) -0.0042(11) -0.0033(12) -0.0085(11)
N6 0.0224(14) 0.0307(15) 0.0435(17) -0.0095(13) -0.0008(12) -0.0042(12)
C1 0.0180(14) 0.0192(14) 0.0365(19) -0.0013(12) 0.0015(12) -0.0090(12)
C2 0.0211(15) 0.0254(15) 0.0308(16) 0.0025(12) -0.0027(12) -0.0118(13)
C3 0.0302(18) 0.0320(18) 0.044(2) -0.0111(15) -0.0048(15) -0.0157(15)
C4 0.0296(18) 0.041(2) 0.053(2) -0.0131(18) -0.0068(16) -0.0180(16)
C5 0.0237(18) 0.046(2) 0.053(2) -0.0097(18) -0.0040(16) -0.0086(16)
C6 0.0236(15) 0.0244(15) 0.0298(16) 0.0069(13) -0.0033(12) -0.0092(13)
C7 0.048(2) 0.0228(17) 0.051(2) 0.0071(16) -0.0078(18) -0.0189(16)
C8 0.048(2) 0.0301(19) 0.052(2) 0.0139(17) -0.0072(19) -0.0203(17)
C9 0.039(2) 0.052(2) 0.0280(18) 0.0126(16) -0.0057(15) -0.0158(18)
C10 0.0220(15) 0.0227(15) 0.0324(17) -0.0002(12) -0.0018(12) -0.0064(12)
C11 0.0297(19) 0.0280(18) 0.060(3) -0.0161(17) -0.0036(17) -0.0079(15)
C12 0.032(2) 0.0318(19) 0.064(3) -0.0220(18) -0.0022(18) -0.0034(16)
C13 0.0208(17) 0.043(2) 0.045(2) -0.0082(17) 0.0002(15) -0.0029(15)
C21 0.0263(16) 0.0306(17) 0.0351(18) -0.0081(14) -0.0044(13) -0.0119(14)
C22 0.0315(18) 0.0324(18) 0.0399(19) 0.0003(15) -0.0106(15) -0.0141(15)
C23 0.0314(19) 0.057(3) 0.036(2) -0.0035(18) -0.0081(15) -0.0156(18)
C24 0.039(2) 0.065(3) 0.049(2) -0.020(2) -0.0093(18) -0.022(2)
C25 0.052(3) 0.062(3) 0.080(4) -0.034(3) -0.014(2) -0.027(2)
C26 0.042(2) 0.0311(19) 0.062(3) -0.0109(18) -0.0134(19) -0.0161(17)
C27 0.0335(18) 0.0229(15) 0.0309(17) 0.0046(13) 0.0038(14) -0.0085(14)
C28 0.038(2) 0.0266(17) 0.041(2) 0.0063(15) 0.0088(16) -0.0062(15)
C29 0.052(3) 0.037(2) 0.053(3) 0.0043(19) 0.018(2) -0.0133(19)
C30 0.062(3) 0.051(3) 0.034(2) 0.0125(18) 0.004(2) -0.009(2)
C31 0.055(3) 0.040(2) 0.039(2) 0.0147(17) -0.0052(19) -0.013(2)
C32 0.041(2) 0.0347(19) 0.038(2) 0.0093(16) -0.0043(16) -0.0127(17)
C33 0.0258(16) 0.0219(15) 0.0298(17) -0.0001(12) 0.0002(13) -0.0059(13)
C34 0.042(2) 0.0261(18) 0.046(2) -0.0041(15) 0.0003(17) -0.0095(16)
C35 0.046(2) 0.0291(19) 0.056(3) -0.0038(18) 0.004(2) 0.0000(17)
C36 0.044(2) 0.045(2) 0.054(3) -0.005(2) 0.008(2) 0.0055(19)
C37 0.042(2) 0.046(2) 0.054(3) 0.005(2) 0.012(2) -0.0040(19)
C38 0.0348(19) 0.0270(17) 0.0339(18) 0.0000(14) 0.0022(15) -0.0044(14)
C101 0.044(2) 0.047(2) 0.052(3) -0.002(2) -0.0101(19) -0.009(2)
O1 0.0386(14) 0.0362(14) 0.0285(13) -0.0023(10) -0.0051(10) -0.0124(11)
Cl101 0.044(2) 0.034(2) 0.057(3) 0.0028(17) -0.0108(18) -0.0140(16)
Cl102 0.082(7) 0.053(5) 0.096(6) 0.013(3) -0.037(4) -0.027(4)
Cl103 0.041(3) 0.060(4) 0.080(2) -0.006(2) -0.0145(19) -0.021(3)
Cl104 0.053(3) 0.060(4) 0.162(11) -0.021(6) -0.031(5) -0.006(2)

loop_
_atom_type_symbol
_atom_type_scat_dispersion_real
_atom_type_scat_dispersion_imag
_atom_type_scat_Cromer_Mann_a1
_atom_type_scat_Cromer_Mann_b1
_atom_type_scat_Cromer_Mann_a2
_atom_type_scat_Cromer_Mann_b2
_atom_type_scat_Cromer_Mann_a3
_atom_type_scat_Cromer_Mann_b3
_atom_type_scat_Cromer_Mann_a4
_atom_type_scat_Cromer_Mann_b4
_atom_type_scat_Cromer_Mann_c
_atom_type_scat_source
C 0.0181 0.0091 2.3100 20.8439 1.0200 10.2075 1.5886 0.5687 0.8650 51.6512 0.2156 'International Tables Vol C 4.2.6.8 and 6.1.1.4'
H 0.0000 0.0000 0.4930 10.5109 0.3229 26.1257 0.1402 3.1424 0.0408 57.7998 0.0030 'International Tables Vol C 4.2.6.8 and 6.1.1.4'
O 0.0492 0.0322 3.0485 13.2771 2.2868 5.7011 1.5463 0.3239 0.8670 32.9089 0.2508 'International Tables Vol C 4.2.6.8 and 6.1.1.4'
N 0.0311 0.0180 12.2126 0.0057 3.1322 9.8933 2.0125 28.9975 1.1663 0.5826 -11.5290 'International Tables Vol C 4.2.6.8 and 6.1.1.4'
S 0.3331 0.5567 6.9053 1.4679 5.2034 22.2151 1.4379 0.2536 1.5863 56.1720 0.8669 'International Tables Vol C 4.2.6.8 and 6.1.1.4'
P 0.2955 0.4335 6.4345 1.9067 4.1791 27.1570 1.7800 0.5260 1.4908 68.1645 1.1149 'International Tables Vol C 4.2.6.8 and 6.1.1.4'
B 0.0090 0.0039 2.0545 23.2185 1.3326 1.0210 1.0979 60.3498 0.7068 0.1403 -0.1932 'International Tables Vol C 4.2.6.8 and 6.1.1.4'
Cl 0.3639 0.7018 11.4604 0.0104 7.1964 1.1662 6.2556 18.5194 1.6455 47.7784 -9.5574 'International Tables Vol C 4.2.6.8 and 6.1.1.4'
Ru 0.0552 3.2960 19.2674 0.8085 12.9182 8.4347 4.8634 24.7997 1.5676 94.2928 5.3787 'International Tables Vol C 4.2.6.8 and 6.1.1.4'

loop_
_geom_angle_atom_site_label_1
_geom_angle_atom_site_label_2
_geom_angle_atom_site_label_3
_geom_angle
_geom_angle_publ_flag
Ru1 B1 N1 110.4(2) yes
Ru1 B1 N3 110.2(2) yes
N1 B1 N3 105.6(2) yes
Ru1 B1 N5 111.2(2) yes
N1 B1 N5 112.6(3) yes
N3 B1 N5 106.6(3) yes
B1 Ru1 S1 81.45(10) yes
B1 Ru1 S2 85.49(10) yes
S1 Ru1 S2 89.83(3) yes
B1 Ru1 S3 83.36(10) yes
S1 Ru1 S3 164.73(3) yes
S2 Ru1 S3 90.59(3) yes
B1 Ru1 P1 175.78(10) yes
S1 Ru1 P1 96.94(3) yes
S2 Ru1 P1 90.61(3) yes
S3 Ru1 P1 98.32(3) yes
B1 Ru1 C1 85.14(14) yes
S1 Ru1 C1 87.99(10) yes
S2 Ru1 C1 170.59(9) yes
S3 Ru1 C1 89.12(10) yes
P1 Ru1 C1 98.74(9) yes
Ru1 S1 C2 97.62(11) yes
Ru1 S2 C6 96.48(12) yes
Ru1 S3 C10 98.01(12) yes
Ru1 P1 C21 118.52(11) yes
Ru1 P1 C27 115.18(12) yes
C21 P1 C27 104.10(16) yes
Ru1 P1 C33 111.38(11) yes
C21 P1 C33 104.31(16) yes
C27 P1 C33 101.46(15) yes
B1 N1 C2 115.7(3) yes
B1 N1 C3 135.3(3) yes
C2 N1 C3 107.3(3) yes
C2 N2 C4 107.9(3) yes
C2 N2 C5 125.9(3) yes
C4 N2 C5 126.2(3) yes
B1 N3 C6 122.8(3) yes
B1 N3 C7 129.8(3) yes
C6 N3 C7 107.4(3) yes
C6 N4 C8 108.1(3) yes
C6 N4 C9 125.0(3) yes
C8 N4 C9 126.8(3) yes
B1 N5 C10 116.8(3) yes
B1 N5 C11 133.5(3) yes
C10 N5 C11 107.5(3) yes
C10 N6 C12 108.2(3) yes
C10 N6 C13 125.2(3) yes
C12 N6 C13 126.3(3) yes
Ru1 C1 O1 176.0(3) yes
S1 C2 N1 123.5(2) yes
S1 C2 N2 127.6(3) yes
N1 C2 N2 108.8(3) yes
N1 C3 C4 108.3(3) yes
N1 C3 H31 125.6 no
C4 C3 H31 126.1 no
N2 C4 C3 107.7(3) yes
N2 C4 H41 126.2 no
C3 C4 H41 126.1 no
N2 C5 H51 109.6 no
N2 C5 H52 109.4 no
H51 C5 H52 109.5 no
N2 C5 H53 109.4 no
H51 C5 H53 109.5 no
H52 C5 H53 109.5 no
S2 C6 N4 126.6(3) yes
S2 C6 N3 124.7(2) yes
N4 C6 N3 108.7(3) yes
N3 C7 C8 108.4(4) yes
N3 C7 H71 125.6 no
C8 C7 H71 126.0 no
N4 C8 C7 107.4(3) yes
N4 C8 H81 126.3 no
C7 C8 H81 126.2 no
N4 C9 H92 109.3 no
N4 C9 H91 109.4 no
H92 C9 H91 109.5 no
N4 C9 H93 109.7 no
H92 C9 H93 109.5 no
H91 C9 H93 109.5 no
S3 C10 N6 126.8(3) yes
S3 C10 N5 124.6(3) yes
N6 C10 N5 108.6(3) yes
N5 C11 C12 108.6(3) yes
N5 C11 H111 125.5 no
C12 C11 H111 125.9 no
N6 C12 C11 107.2(3) yes
N6 C12 H121 126.4 no
C11 C12 H121 126.4 no
N6 C13 H131 109.4 no
N6 C13 H133 109.6 no
H131 C13 H133 109.5 no
N6 C13 H132 109.4 no
H131 C13 H132 109.5 no
H133 C13 H132 109.5 no
P1 C21 C22 112.3(2) yes
P1 C21 C26 117.6(3) yes
C22 C21 C26 109.6(3) yes
P1 C21 H211 105.6 no
C22 C21 H211 105.5 no
C26 C21 H211 105.1 no
C21 C22 C23 112.3(3) yes
C21 C22 H222 108.7 no
C23 C22 H222 108.7 no
C21 C22 H221 108.6 no
C23 C22 H221 109.0 no
H222 C22 H221 109.5 no
C22 C23 C24 111.7(3) yes
C22 C23 H231 108.9 no
C24 C23 H231 108.8 no
C22 C23 H232 109.0 no
C24 C23 H232 109.0 no
H231 C23 H232 109.5 no
C23 C24 C25 110.9(4) yes
C23 C24 H241 108.8 no
C25 C24 H241 108.8 no
C23 C24 H242 109.3 no
C25 C24 H242 109.5 no
H241 C24 H242 109.5 no
C24 C25 C26 112.9(4) yes
C24 C25 H252 108.7 no
C26 C25 H252 108.2 no
C24 C25 H251 108.8 no
C26 C25 H251 108.7 no
H252 C25 H251 109.5 no
C21 C26 C25 111.7(4) yes
C21 C26 H261 109.0 no
C25 C26 H261 110.0 no
C21 C26 H262 108.4 no
C25 C26 H262 108.3 no
H261 C26 H262 109.5 no
P1 C27 C28 112.2(2) yes
P1 C27 C32 112.0(2) yes
C28 C27 C32 110.3(3) yes
P1 C27 H271 107.4 no
C28 C27 H271 107.5 no
C32 C27 H271 107.2 no
C27 C28 C29 111.6(3) yes
C27 C28 H281 108.9 no
C29 C28 H281 109.0 no
C27 C28 H282 108.9 no
C29 C28 H282 109.0 no
H281 C28 H282 109.5 no
C28 C29 C30 111.1(4) yes
C28 C29 H292 109.2 no
C30 C29 H292 109.1 no
C28 C29 H291 109.0 no
C30 C29 H291 108.9 no
H292 C29 H291 109.5 no
C29 C30 C31 109.8(4) yes
C29 C30 H301 109.8 no
C31 C30 H301 109.5 no
C29 C30 H302 109.3 no
C31 C30 H302 109.0 no
H301 C30 H302 109.5 no
C30 C31 C32 111.1(4) yes
C30 C31 H311 108.5 no
C32 C31 H311 108.7 no
C30 C31 H312 109.7 no
C32 C31 H312 109.3 no
H311 C31 H312 109.5 no
C31 C32 C27 111.5(3) yes
C31 C32 H322 108.7 no
C27 C32 H322 108.6 no
C31 C32 H321 109.2 no
C27 C32 H321 109.3 no
H322 C32 H321 109.5 no
P1 C33 C34 119.9(2) yes
P1 C33 C38 112.4(2) yes
C34 C33 C38 108.6(3) yes
P1 C33 H331 104.9 no
C34 C33 H331 104.8 no
C38 C33 H331 104.9 no
C33 C34 C35 109.4(3) yes
C33 C34 H342 109.6 no
C35 C34 H342 109.9 no
C33 C34 H341 109.2 no
C35 C34 H341 109.2 no
H342 C34 H341 109.5 no
C34 C35 C36 111.0(4) yes
C34 C35 H351 109.4 no
C36 C35 H351 109.3 no
C34 C35 H352 108.8 no
C36 C35 H352 108.8 no
H351 C35 H352 109.5 no
C35 C36 C37 112.4(4) yes
C35 C36 H361 108.5 no
C37 C36 H361 108.2 no
C35 C36 H362 109.2 no
C37 C36 H362 109.0 no
H361 C36 H362 109.5 no
C36 C37 C38 112.2(4) yes
C36 C37 H372 108.1 no
C38 C37 H372 108.2 no
C36 C37 H371 109.4 no
C38 C37 H371 109.3 no
H372 C37 H371 109.5 no
C37 C38 C33 110.5(3) yes
C37 C38 H381 108.8 no
C33 C38 H381 109.1 no
C37 C38 H382 109.5 no
C33 C38 H382 109.5 no
H381 C38 H382 109.5 no
Cl101 C101 Cl102 4.8(9) yes
Cl101 C101 Cl103 114.8(7) yes
Cl102 C101 Cl103 110.2(7) yes
Cl101 C101 Cl104 113.4(8) yes
Cl102 C101 Cl104 108.6(8) yes
Cl103 C101 Cl104 8.7(9) yes
Cl101 C101 H1011 103.8 no
Cl102 C101 H1011 106.5 no
Cl103 C101 H1011 98.5 no
Cl104 C101 H1011 107.0 no
Cl101 C101 H1012 103.9 no
Cl102 C101 H1012 105.2 no
Cl103 C101 H1012 113.8 no
Cl104 C101 H1012 106.8 no
H1011 C101 H1012 122.2 no

loop_
_geom_bond_atom_site_label_1
_geom_bond_atom_site_label_2
_geom_bond_distance
_geom_bond_publ_flag
B1 Ru1 2.168(3) yes
B1 N1 1.568(4) yes
B1 N3 1.568(4) yes
B1 N5 1.560(5) yes
Ru1 S1 2.4188(8) yes
Ru1 S2 2.4922(8) yes
Ru1 S3 2.4084(8) yes
Ru1 P1 2.4894(7) yes
Ru1 C1 1.833(4) yes
S1 C2 1.724(3) yes
S2 C6 1.716(3) yes
S3 C10 1.715(3) yes
P1 C21 1.876(3) yes
P1 C27 1.865(3) yes
P1 C33 1.865(3) yes
N1 C2 1.351(4) yes
N1 C3 1.394(4) yes
N2 C2 1.351(4) yes
N2 C4 1.391(5) yes
N2 C5 1.457(5) yes
N3 C6 1.343(5) yes
N3 C7 1.393(4) yes
N4 C6 1.353(4) yes
N4 C8 1.382(5) yes
N4 C9 1.456(5) yes
N5 C10 1.352(4) yes
N5 C11 1.387(4) yes
N6 C10 1.352(4) yes
N6 C12 1.389(5) yes
N6 C13 1.455(4) yes
C1 O1 1.147(4) yes
C3 C4 1.338(5) yes
C3 H31 0.950 no
C4 H41 0.950 no
C5 H51 0.950 no
C5 H52 0.950 no
C5 H53 0.950 no
C7 C8 1.338(6) yes
C7 H71 0.950 no
C8 H81 0.950 no
C9 H92 0.950 no
C9 H91 0.950 no
C9 H93 0.950 no
C11 C12 1.345(5) yes
C11 H111 0.950 no
C12 H121 0.950 no
C13 H131 0.950 no
C13 H133 0.950 no
C13 H132 0.950 no
C21 C22 1.531(5) yes
C21 C26 1.534(5) yes
C21 H211 0.950 no
C22 C23 1.520(5) yes
C22 H222 0.950 no
C22 H221 0.950 no
C23 C24 1.524(6) yes
C23 H231 0.950 no
C23 H232 0.950 no
C24 C25 1.500(7) yes
C24 H241 0.950 no
C24 H242 0.950 no
C25 C26 1.525(6) yes
C25 H252 0.950 no
C25 H251 0.950 no
C26 H261 0.950 no
C26 H262 0.950 no
C27 C28 1.531(5) yes
C27 C32 1.499(5) yes
C27 H271 0.950 no
C28 C29 1.545(5) yes
C28 H281 0.950 no
C28 H282 0.950 no
C29 C30 1.485(7) yes
C29 H292 0.950 no
C29 H291 0.950 no
C30 C31 1.513(6) yes
C30 H301 0.950 no
C30 H302 0.950 no
C31 C32 1.536(5) yes
C31 H311 0.950 no
C31 H312 0.950 no
C32 H322 0.950 no
C32 H321 0.950 no
C33 C34 1.518(5) yes
C33 C38 1.534(4) yes
C33 H331 0.950 no
C34 C35 1.551(6) yes
C34 H342 0.950 no
C34 H341 0.950 no
C35 C36 1.520(6) yes
C35 H351 0.950 no
C35 H352 0.950 no
C36 C37 1.503(6) yes
C36 H361 0.950 no
C36 H362 0.950 no
C37 C38 1.536(5) yes
C37 H372 0.950 no
C37 H371 0.950 no
C38 H381 0.950 no
C38 H382 0.950 no
C101 Cl101 1.709(13) yes
C101 Cl102 1.813(16) yes
C101 Cl103 1.735(13) yes
C101 Cl104 1.748(16) yes
C101 H1011 0.940 no
C101 H1012 0.941 no
